data_4062431
loop_
_publ_author_name
'Leung, Wing-Por'
'Ip, Queenie Wai-Yan'
'Wong, Suk-Yu'
'Mak, Thomas C. W.'

_publ_section_title
;
 Syntheses and Structures of Group 14 1,3-Dimetallacyclobutanes
;
_journal_issue 22
_journal_name_full Organometallics
_journal_page_first 4604
_journal_page_last 4609
_journal_paper_doi 10.1021/om0340793
_journal_volume 22
_journal_year 2003
_chemical_formula_sum 'C50 H100 Cl2 N6 P4 Si4 Sn4'
_chemical_formula_weight 1567.26
_space_group_IT_number 15
_symmetry_cell_setting monoclinic
_symmetry_space_group_name_Hall '-C 2yc'
_symmetry_space_group_name_H-M 'C 1 2/c 1'
_cell_angle_alpha 90.00
_cell_angle_beta 109.2650(10)
_cell_angle_gamma 90.00
_cell_formula_units_Z 4
_cell_length_a 17.3273(9)
_cell_length_b 32.3481(17)
_cell_length_c 14.4214(8)
_cell_measurement_temperature 293(2)
_cell_volume 7630.6(7)
_diffrn_ambient_temperature 293(2)
_exptl_crystal_density_diffrn 1.364
_cod_depositor_comments
;
The following automatic conversions were performed:
'_symmetry_cell_setting' value 'MONOCLINIC' changed to 'monoclinic'
according to '/home/saulius/struct/CIF-dictionaries/cif_core.dic'
dictionary named 'cif_core.dic' version 2.4.1 from 2010-06-29.

Automatic conversion script
Id: cif_fix_enum 1527 2010-12-29 10:47:43Z saulius 
;
_cod_original_sg_symbol_H-M 'C 2/c'
_cod_database_code 4062431

loop_
_symmetry_equiv_pos_as_xyz
'x, y, z'
'-x, y, -z+1/2'
'x+1/2, y+1/2, z'
'-x+1/2, y+1/2, -z+1/2'
'-x, -y, -z'
'x, -y, z-1/2'
'-x+1/2, -y+1/2, -z'
'x+1/2, -y+1/2, z-1/2'

loop_
_atom_site_label
_atom_site_type_symbol
_atom_site_fract_x
_atom_site_fract_y
_atom_site_fract_z
_atom_site_U_iso_or_equiv
_atom_site_adp_type
_atom_site_occupancy
_atom_site_symmetry_multiplicity
_atom_site_calc_flag
_atom_site_refinement_flags
_atom_site_disorder_assembly
_atom_site_disorder_group
Cl1 Cl 0.3611(2) 0.53989(12) 0.4754(2) 0.1152(11) Uani 1 1 d . . .
Sn1 Sn 0.40192(3) 0.699776(14) 0.22828(3) 0.04248(16) Uani 1 1 d . . .
Sn2 Sn 0.38072(3) 0.524153(18) 0.31895(5) 0.0695(2) Uani 1 1 d . . .
Si1 Si 0.39680(15) 0.80485(8) 0.3755(2) 0.0751(7) Uani 1 1 d . . .
Si2 Si 0.19425(19) 0.47522(9) 0.2089(3) 0.0985(10) Uani 1 1 d . . .
P2 P 0.23619(12) 0.56910(6) 0.19886(17) 0.0590(5) Uani 1 1 d . . .
P3 P 0.49561(11) 0.72448(6) 0.44714(14) 0.0510(5) Uani 1 1 d . . .
N1 N 0.4466(4) 0.76008(19) 0.3801(5) 0.0590(16) Uani 1 1 d . . .
N2 N 0.4161(3) 0.63345(16) 0.1757(4) 0.0408(12) Uani 1 1 d . . .
N3 N 0.2470(4) 0.52102(19) 0.2282(5) 0.0614(17) Uani 1 1 d . . .
C1 C 0.3861(8) 0.8314(4) 0.2526(11) 0.131(5) Uani 1 1 d . . .
H1B H 0.3573 0.8135 0.1994 0.196 Uiso 1 1 calc R . .
H1C H 0.4394 0.8372 0.2492 0.196 Uiso 1 1 calc R . .
H1D H 0.3563 0.8568 0.2479 0.196 Uiso 1 1 calc R . .
C2 C 0.4569(10) 0.8421(5) 0.4759(14) 0.203(10) Uani 1 1 d . . .
H2A H 0.4640 0.8301 0.5391 0.305 Uiso 1 1 calc R . .
H2B H 0.4275 0.8677 0.4697 0.305 Uiso 1 1 calc R . .
H2C H 0.5094 0.8472 0.4694 0.305 Uiso 1 1 calc R . .
C3 C 0.2894(6) 0.7960(4) 0.3770(10) 0.128(5) Uani 1 1 d . . .
H3A H 0.2609 0.7780 0.3237 0.191 Uiso 1 1 calc R . .
H3B H 0.2613 0.8219 0.3698 0.191 Uiso 1 1 calc R . .
H3C H 0.2917 0.7834 0.4381 0.191 Uiso 1 1 calc R . .
C4 C 0.5941(5) 0.7420(3) 0.5349(7) 0.075(3) Uani 1 1 d . . .
H4A H 0.5818 0.7581 0.5859 0.091 Uiso 1 1 calc R . .
C5 C 0.6396(6) 0.7699(3) 0.4883(9) 0.093(3) Uani 1 1 d . . .
H5A H 0.6896 0.7787 0.5368 0.139 Uiso 1 1 calc R . .
H5B H 0.6066 0.7937 0.4613 0.139 Uiso 1 1 calc R . .
H5C H 0.6517 0.7554 0.4368 0.139 Uiso 1 1 calc R . .
C6 C 0.6484(7) 0.7056(4) 0.5860(10) 0.134(5) Uani 1 1 d . . .
H6A H 0.6985 0.7160 0.6315 0.201 Uiso 1 1 calc R . .
H6B H 0.6602 0.6887 0.5378 0.201 Uiso 1 1 calc R . .
H6C H 0.6203 0.6895 0.6208 0.201 Uiso 1 1 calc R . .
C7 C 0.4415(5) 0.7018(3) 0.5257(6) 0.068(2) Uani 1 1 d . . .
H7A H 0.4766 0.6798 0.5637 0.081 Uiso 1 1 calc R . .
C8 C 0.4280(7) 0.7322(4) 0.6002(7) 0.096(3) Uani 1 1 d . . .
H8A H 0.4004 0.7184 0.6391 0.144 Uiso 1 1 calc R . .
H8B H 0.3953 0.7550 0.5660 0.144 Uiso 1 1 calc R . .
H8C H 0.4798 0.7423 0.6422 0.144 Uiso 1 1 calc R . .
C9 C 0.3622(5) 0.6814(4) 0.4639(7) 0.082(3) Uani 1 1 d . . .
H9A H 0.3355 0.6695 0.5063 0.122 Uiso 1 1 calc R . .
H9B H 0.3739 0.6601 0.4241 0.122 Uiso 1 1 calc R . .
H9C H 0.3270 0.7017 0.4223 0.122 Uiso 1 1 calc R . .
C10 C 0.5118(4) 0.6873(2) 0.3658(5) 0.0418(15) Uani 1 1 d . . .
C11 C 0.4600(4) 0.6451(2) 0.1156(5) 0.0422(15) Uani 1 1 d . . .
C12 C 0.4699(4) 0.6160(2) 0.0473(6) 0.0547(18) Uani 1 1 d . . .
H12A H 0.4984 0.6228 0.0049 0.066 Uiso 1 1 calc R . .
C13 C 0.4359(5) 0.5770(2) 0.0450(6) 0.060(2) Uani 1 1 d . . .
H13A H 0.4421 0.5576 0.0005 0.072 Uiso 1 1 calc R . .
C14 C 0.3931(4) 0.5661(2) 0.1067(6) 0.0571(19) Uani 1 1 d . . .
H14A H 0.3709 0.5398 0.1040 0.068 Uiso 1 1 calc R . .
C15 C 0.3834(4) 0.5954(2) 0.1736(5) 0.0463(16) Uani 1 1 d . . .
C16 C 0.3392(4) 0.5875(2) 0.2418(5) 0.0488(17) Uani 1 1 d . . .
H16A H 0.3463 0.6100 0.2895 0.059 Uiso 1 1 calc R . .
C17 C 0.1883(7) 0.5752(4) 0.0671(8) 0.101(4) Uani 1 1 d . . .
H17A H 0.2167 0.5562 0.0364 0.122 Uiso 1 1 calc R . .
C18 C 0.1976(8) 0.6183(3) 0.0288(9) 0.123(5) Uani 1 1 d . . .
H18A H 0.1722 0.6190 -0.0413 0.184 Uiso 1 1 calc R . .
H18B H 0.2546 0.6248 0.0453 0.184 Uiso 1 1 calc R . .
H18C H 0.1719 0.6383 0.0583 0.184 Uiso 1 1 calc R . .
C19 C 0.0981(8) 0.5631(5) 0.0284(12) 0.158(7) Uani 1 1 d . . .
H19A H 0.0777 0.5663 -0.0417 0.237 Uiso 1 1 calc R . .
H19B H 0.0676 0.5806 0.0575 0.237 Uiso 1 1 calc R . .
H19C H 0.0922 0.5348 0.0451 0.237 Uiso 1 1 calc R . .
C20 C 0.1792(7) 0.5970(4) 0.2709(16) 0.170(8) Uani 1 1 d . . .
H20A H 0.2196 0.5982 0.3370 0.204 Uiso 1 1 calc R . .
C21 C 0.1678(9) 0.6436(4) 0.2400(13) 0.150(6) Uani 1 1 d . . .
H21A H 0.1406 0.6578 0.2789 0.225 Uiso 1 1 calc R . .
H21B H 0.1355 0.6456 0.1718 0.225 Uiso 1 1 calc R . .
H21C H 0.2203 0.6560 0.2503 0.225 Uiso 1 1 calc R . .
C23 C 0.1884(11) 0.4517(6) 0.0971(15) 0.205(10) Uani 1 1 d . . .
H23A H 0.1610 0.4699 0.0438 0.307 Uiso 1 1 calc R . .
H23B H 0.1585 0.4262 0.0901 0.307 Uiso 1 1 calc R . .
H23C H 0.2426 0.4461 0.0963 0.307 Uiso 1 1 calc R . .
C24 C 0.0879(10) 0.4756(8) 0.2083(17) 0.251(13) Uani 1 1 d . . .
H24A H 0.0545 0.4910 0.1527 0.376 Uiso 1 1 calc R . .
H24B H 0.0856 0.4882 0.2676 0.376 Uiso 1 1 calc R . .
H24C H 0.0680 0.4477 0.2044 0.376 Uiso 1 1 calc R . .
C25 C 0.2474(12) 0.4440(5) 0.3217(18) 0.275(15) Uani 1 1 d . . .
H25A H 0.3043 0.4415 0.3290 0.412 Uiso 1 1 calc R . .
H25B H 0.2233 0.4170 0.3154 0.412 Uiso 1 1 calc R . .
H25C H 0.2419 0.4576 0.3784 0.412 Uiso 1 1 calc R . .
C22 C 0.1102(11) 0.5771(7) 0.288(2) 0.269(15) Uani 1 1 d . . .
H22A H 0.0903 0.5943 0.3292 0.403 Uiso 1 1 calc R . .
H22B H 0.1270 0.5509 0.3192 0.403 Uiso 1 1 calc R . .
H22C H 0.0675 0.5729 0.2261 0.403 Uiso 1 1 calc R . .

loop_
_atom_site_aniso_label
_atom_site_aniso_U_11
_atom_site_aniso_U_22
_atom_site_aniso_U_33
_atom_site_aniso_U_23
_atom_site_aniso_U_13
_atom_site_aniso_U_12
Cl1 0.123(2) 0.137(3) 0.0772(18) 0.0265(18) 0.0218(17) -0.017(2)
Sn1 0.0387(3) 0.0388(3) 0.0452(3) 0.0008(2) 0.00751(19) 0.00250(19)
Sn2 0.0557(4) 0.0519(3) 0.0913(5) 0.0194(3) 0.0113(3) -0.0041(3)
Si1 0.0601(14) 0.0638(15) 0.094(2) -0.0204(13) 0.0161(13) 0.0196(12)
Si2 0.085(2) 0.0802(19) 0.121(3) 0.0122(17) 0.0220(18) -0.0474(16)
P2 0.0428(10) 0.0496(11) 0.0788(15) 0.0014(10) 0.0122(10) -0.0044(9)
P3 0.0470(10) 0.0565(11) 0.0458(11) -0.0140(9) 0.0102(8) 0.0017(9)
N1 0.057(4) 0.049(4) 0.068(4) -0.010(3) 0.017(3) 0.011(3)
N2 0.038(3) 0.037(3) 0.043(3) -0.004(2) 0.008(2) -0.005(2)
N3 0.050(4) 0.057(4) 0.072(5) 0.000(3) 0.014(3) -0.013(3)
C1 0.138(11) 0.088(8) 0.177(14) 0.041(9) 0.065(10) 0.062(8)
C2 0.163(14) 0.129(12) 0.26(2) -0.119(14) -0.010(14) 0.062(11)
C3 0.070(7) 0.197(15) 0.122(10) 0.008(9) 0.040(7) 0.057(8)
C4 0.058(5) 0.094(7) 0.063(6) -0.028(5) 0.004(4) -0.004(5)
C5 0.057(5) 0.085(7) 0.124(9) -0.033(6) 0.013(6) -0.019(5)
C6 0.090(8) 0.155(13) 0.108(10) 0.032(9) -0.033(7) -0.018(8)
C7 0.069(5) 0.080(6) 0.057(5) -0.015(4) 0.026(4) -0.003(4)
C8 0.110(8) 0.127(9) 0.063(6) -0.015(6) 0.044(6) 0.000(7)
C9 0.078(6) 0.109(8) 0.064(6) -0.009(5) 0.033(5) -0.013(6)
C10 0.041(3) 0.044(4) 0.039(4) -0.005(3) 0.011(3) 0.002(3)
C11 0.036(3) 0.042(4) 0.040(4) -0.002(3) 0.002(3) -0.001(3)
C12 0.054(4) 0.057(5) 0.054(5) -0.013(4) 0.018(3) -0.002(4)
C13 0.061(5) 0.057(5) 0.056(5) -0.022(4) 0.012(4) 0.003(4)
C14 0.055(4) 0.041(4) 0.070(5) -0.009(4) 0.014(4) -0.004(3)
C15 0.042(4) 0.039(3) 0.050(4) -0.002(3) 0.005(3) -0.002(3)
C16 0.047(4) 0.041(4) 0.055(4) -0.004(3) 0.012(3) -0.013(3)
C17 0.088(7) 0.095(8) 0.087(7) 0.022(6) -0.018(6) -0.027(6)
C18 0.148(11) 0.080(7) 0.101(9) 0.033(7) -0.012(8) -0.011(7)
C19 0.108(10) 0.149(13) 0.156(13) 0.020(10) -0.041(9) -0.053(9)
C20 0.077(8) 0.071(7) 0.40(3) -0.054(11) 0.125(13) -0.013(6)
C21 0.146(12) 0.086(9) 0.225(18) -0.020(10) 0.070(13) 0.031(9)
C23 0.215(19) 0.177(17) 0.26(2) -0.132(17) 0.122(18) -0.097(16)
C24 0.132(14) 0.36(3) 0.29(3) -0.06(2) 0.117(16) -0.153(18)
C25 0.22(2) 0.153(15) 0.36(3) 0.162(19) -0.03(2) -0.092(15)
C22 0.177(19) 0.23(3) 0.45(4) -0.14(3) 0.17(3) -0.041(17)

loop_
_geom_bond_atom_site_label_1
_geom_bond_atom_site_label_2
_geom_bond_distance
_geom_bond_site_symmetry_2
_geom_bond_publ_flag
Cl1 Sn2 2.444(3) . ?
Sn1 C10 2.287(6) . ?
Sn1 N2 2.316(5) . ?
Sn1 C10 2.362(7) 2_655 ?
Sn1 Sn1 3.2464(9) 2_655 ?
Sn2 N3 2.256(6) . ?
Sn2 C16 2.329(7) . ?
Sn2 P2 2.919(2) . ?
Si1 N1 1.676(6) . ?
Si1 C3 1.889(11) . ?
Si1 C2 1.907(14) . ?
Si1 C1 1.923(13) . ?
Si2 N3 1.715(6) . ?
Si2 C23 1.755(17) . ?
Si2 C24 1.841(15) . ?
Si2 C25 1.878(18) . ?
P2 N3 1.606(7) . ?
P2 C16 1.787(7) . ?
P2 C17 1.816(10) . ?
P2 C20 1.883(13) . ?
P3 N1 1.562(7) . ?
P3 C10 1.766(7) . ?
P3 C7 1.844(9) . ?
P3 C4 1.847(8) . ?
N2 C15 1.351(8) . ?
N2 C11 1.381(8) . ?
C4 C5 1.496(14) . ?
C4 C6 1.535(15) . ?
C7 C9 1.521(12) . ?
C7 C8 1.530(12) . ?
C10 C11 1.444(9) 2_655 ?
C10 Sn1 2.362(6) 2_655 ?
C11 C12 1.413(9) . ?
C11 C10 1.444(9) 2_655 ?
C12 C13 1.389(10) . ?
C13 C14 1.378(11) . ?
C14 C15 1.400(10) . ?
C15 C16 1.455(10) . ?
C17 C19 1.528(14) . ?
C17 C18 1.528(14) . ?
C20 C22 1.45(2) . ?
C20 C21 1.567(19) . ?
